data_7039221
loop_
_publ_author_name
'Lake, Benjamin R. M.'
'Shaver, Michael P.'

_publ_section_title
;
 Iron(ii) \b-ketiminate complexes as mediators of controlled radical
 polymerisation.
;
_journal_issue 40
_journal_name_full 'Dalton transactions (Cambridge, England : 2003)'
_journal_page_first 15840
_journal_page_last 15849
_journal_paper_doi 10.1039/c6dt01208f
_journal_volume 45
_journal_year 2016
_chemical_formula_moiety 'C52 H47 Fe N2 O5'
_chemical_formula_sum 'C52 H47 Fe N2 O5'
_chemical_formula_weight 835.76
_space_group_crystal_system triclinic
_space_group_IT_number 2
_space_group_name_Hall '-P 1'
_space_group_name_H-M_alt 'P -1'
_symmetry_space_group_name_Hall '-P 1'
_symmetry_space_group_name_H-M 'P -1'
_atom_sites_solution_hydrogens geom
_audit_creation_date 2016-03-07
_audit_creation_method
;
Olex2 1.2
(compiled 2015.09.30 svn.r3233 for OlexSys, GUI svn.r5103)
;
_audit_update_record
;
2016-03-24 deposited with the CCDC.
2016-05-02 downloaded from the CCDC.
;
_cell_angle_alpha 84.253(2)
_cell_angle_beta 75.270(2)
_cell_angle_gamma 75.487(2)
_cell_formula_units_Z 2
_cell_length_a 11.8082(3)
_cell_length_b 12.0560(4)
_cell_length_c 15.9552(4)
_cell_measurement_reflns_used 21651
_cell_measurement_temperature 120.00(10)
_cell_measurement_theta_max 76.0410
_cell_measurement_theta_min 3.7820
_cell_volume 2125.02(11)
_computing_cell_refinement
;
CrysAlisPro, Agilent Technologies,
Version 1.171.37.35e (release 07-10-2014 CrysAlis171 .NET)
(compiled Oct  7 2014,17:20:27)
;
_computing_data_collection
;
CrysAlisPro, Agilent Technologies,
Version 1.171.37.35e (release 07-10-2014 CrysAlis171 .NET)
(compiled Oct  7 2014,17:20:27)
;
_computing_data_reduction
;
CrysAlisPro, Agilent Technologies,
Version 1.171.37.35e (release 07-10-2014 CrysAlis171 .NET)
(compiled Oct  7 2014,17:20:27)
;
_computing_molecular_graphics 'Olex2 (Dolomanov et al., 2009)'
_computing_publication_material 'Olex2 (Dolomanov et al., 2009)'
_computing_structure_refinement 'ShelXL (Sheldrick, 2015)'
_computing_structure_solution 'ShelXT (Sheldrick, 2015)'
_diffrn_ambient_environment N~2~
_diffrn_ambient_temperature 120.00(10)
_diffrn_detector 'CCD plate'
_diffrn_detector_area_resol_mean 5.1574
_diffrn_detector_type Atlas
_diffrn_measured_fraction_theta_full 1.000
_diffrn_measured_fraction_theta_max 0.994
_diffrn_measurement_details
;
  1 omega  -50.00   29.00   1.0000    5.0000
omega____ theta____ kappa____ phi______ frames
    -      -43.1686   38.0000  -90.0000 79

  2 omega -122.00   -6.00   1.0000    5.0000
omega____ theta____ kappa____ phi______ frames
    -      -43.1686  -19.0000   90.0000 116

  3 omega  -50.00   29.00   1.0000    5.0000
omega____ theta____ kappa____ phi______ frames
    -      -43.1686   38.0000   60.0000 79

  4 omega   23.00   98.00   1.0000    5.0000
omega____ theta____ kappa____ phi______ frames
    -       43.1686 -125.0000    0.0000 75

  5 omega   23.00   98.00   1.0000    5.0000
omega____ theta____ kappa____ phi______ frames
    -       43.1686 -125.0000  150.0000 75

  6 omega   87.00  178.00   1.0000   20.0000
omega____ theta____ kappa____ phi______ frames
    -      111.0000   45.0000   30.0000 91

  7 omega   36.00   91.00   1.0000   20.0000
omega____ theta____ kappa____ phi______ frames
    -      111.0000  -30.0000   60.0000 55

  8 omega   39.00  121.00   1.0000   20.0000
omega____ theta____ kappa____ phi______ frames
    -      111.0000 -125.0000 -180.0000 82

  9 omega   94.00  178.00   1.0000   20.0000
omega____ theta____ kappa____ phi______ frames
    -      111.0000  125.0000    0.0000 84

 10 omega   37.00  142.00   1.0000   20.0000
omega____ theta____ kappa____ phi______ frames
    -      111.0000  -77.0000  -30.0000 105

 11 omega   66.00  178.00   1.0000   20.0000
omega____ theta____ kappa____ phi______ frames
    -      111.0000   15.0000 -180.0000 112

 12 omega   30.00  109.00   1.0000   20.0000
omega____ theta____ kappa____ phi______ frames
    -      111.0000  -94.0000 -120.0000 79

 13 omega   87.00  178.00   1.0000   20.0000
omega____ theta____ kappa____ phi______ frames
    -      111.0000   30.0000 -120.0000 91

 14 omega   30.00  109.00   1.0000   20.0000
omega____ theta____ kappa____ phi______ frames
    -      111.0000  -94.0000  -60.0000 79

 15 omega   40.00   99.00   1.0000   20.0000
omega____ theta____ kappa____ phi______ frames
    -      111.0000  -45.0000  -90.0000 59

 16 omega   94.00  178.00   1.0000   20.0000
omega____ theta____ kappa____ phi______ frames
    -      111.0000  125.0000   30.0000 84

 17 omega   40.00   99.00   1.0000   20.0000
omega____ theta____ kappa____ phi______ frames
    -      111.0000  -45.0000   60.0000 59

 18 omega   39.00  121.00   1.0000   20.0000
omega____ theta____ kappa____ phi______ frames
    -      111.0000 -125.0000  120.0000 82

 19 omega   39.00  121.00   1.0000   20.0000
omega____ theta____ kappa____ phi______ frames
    -      111.0000 -125.0000 -120.0000 82

 20 omega   37.00  142.00   1.0000   20.0000
omega____ theta____ kappa____ phi______ frames
    -      111.0000  -77.0000   60.0000 105

 21 omega   40.00   99.00   1.0000   20.0000
omega____ theta____ kappa____ phi______ frames
    -      111.0000  -45.0000  120.0000 59

 22 omega   39.00  121.00   1.0000   20.0000
omega____ theta____ kappa____ phi______ frames
    -      111.0000 -125.0000    0.0000 82

 23 omega   40.00   99.00   1.0000   20.0000
omega____ theta____ kappa____ phi______ frames
    -      111.0000  -45.0000  -30.0000 59

 24 omega   31.00  156.00   1.0000   20.0000
omega____ theta____ kappa____ phi______ frames
    -      111.0000  -15.0000 -150.0000 125

 25 omega   39.00  121.00   1.0000   20.0000
omega____ theta____ kappa____ phi______ frames
    -      111.0000 -125.0000   60.0000 82

 26 omega   30.00  109.00   1.0000   20.0000
omega____ theta____ kappa____ phi______ frames
    -      111.0000  -94.0000   60.0000 79

 27 omega   87.00  178.00   1.0000   20.0000
omega____ theta____ kappa____ phi______ frames
    -      111.0000   30.0000 -150.0000 91

 28 omega   30.00  109.00   1.0000   20.0000
omega____ theta____ kappa____ phi______ frames
    -      111.0000  -94.0000  -30.0000 79

 29 omega   30.00  109.00   1.0000   20.0000
omega____ theta____ kappa____ phi______ frames
    -      111.0000  -94.0000  150.0000 79

 30 omega  -50.00   29.00   1.0000    5.0000
omega____ theta____ kappa____ phi______ frames
    -      -43.1686   38.0000 -180.0000 79

 31 omega -113.00  -17.00   1.0000    5.0000
omega____ theta____ kappa____ phi______ frames
    -      -43.1686  -57.0000  -60.0000 96

 32 omega -113.00  -17.00   1.0000    5.0000
omega____ theta____ kappa____ phi______ frames
    -      -43.1686  -57.0000   30.0000 96

 33 omega   12.00  117.00   1.0000    5.0000
omega____ theta____ kappa____ phi______ frames
    -       43.1686   77.0000  -30.0000 105

 34 omega   12.00  117.00   1.0000    5.0000
omega____ theta____ kappa____ phi______ frames
    -       43.1686   77.0000  150.0000 105

 35 omega   12.00  117.00   1.0000    5.0000
omega____ theta____ kappa____ phi______ frames
    -       43.1686   77.0000 -120.0000 105

 36 omega   87.00  178.00   1.0000   20.0000
omega____ theta____ kappa____ phi______ frames
    -      111.0000   30.0000  -30.0000 91

 37 omega   80.00  178.00   1.0000   20.0000
omega____ theta____ kappa____ phi______ frames
    -      111.0000   77.0000   30.0000 98

 38 omega   83.00  178.00   1.0000   20.0000
omega____ theta____ kappa____ phi______ frames
    -      111.0000   61.0000 -120.0000 95

 39 omega   83.00  178.00   1.0000   20.0000
omega____ theta____ kappa____ phi______ frames
    -      111.0000   61.0000  150.0000 95

 40 omega   80.00  178.00   1.0000   20.0000
omega____ theta____ kappa____ phi______ frames
    -      111.0000   77.0000  -30.0000 98

 41 omega   83.00  178.00   1.0000   20.0000
omega____ theta____ kappa____ phi______ frames
    -      111.0000   61.0000  -90.0000 95

 42 omega   80.00  178.00   1.0000   20.0000
omega____ theta____ kappa____ phi______ frames
    -      111.0000   77.0000   90.0000 98

 43 omega   80.00  149.00   1.0000   20.0000
omega____ theta____ kappa____ phi______ frames
    -      111.0000   77.0000  -60.0000 69

 44 omega   80.00  178.00   1.0000   20.0000
omega____ theta____ kappa____ phi______ frames
    -      111.0000   77.0000   60.0000 98
;
_diffrn_measurement_device 'four-circle diffractometer'
_diffrn_measurement_device_type 'SuperNova, Dual, Cu at zero, Atlas'
_diffrn_measurement_method '\w scans'
_diffrn_orient_matrix_UB_11 -0.0766771000
_diffrn_orient_matrix_UB_12 0.0124683000
_diffrn_orient_matrix_UB_13 -0.0669120000
_diffrn_orient_matrix_UB_21 0.0159776000
_diffrn_orient_matrix_UB_22 0.1230985000
_diffrn_orient_matrix_UB_23 -0.0238062000
_diffrn_orient_matrix_UB_31 0.1145296000
_diffrn_orient_matrix_UB_32 -0.0462661000
_diffrn_orient_matrix_UB_33 -0.0702750000
_diffrn_radiation_monochromator mirror
_diffrn_radiation_probe x-ray
_diffrn_radiation_type CuK\a
_diffrn_radiation_wavelength 1.54184
_diffrn_reflns_av_R_equivalents 0.0691
_diffrn_reflns_av_unetI/netI 0.0354
_diffrn_reflns_Laue_measured_fraction_full 1.000
_diffrn_reflns_Laue_measured_fraction_max 0.994
_diffrn_reflns_limit_h_max 14
_diffrn_reflns_limit_h_min -14
_diffrn_reflns_limit_k_max 15
_diffrn_reflns_limit_k_min -15
_diffrn_reflns_limit_l_max 19
_diffrn_reflns_limit_l_min -20
_diffrn_reflns_number 52301
_diffrn_reflns_point_group_measured_fraction_full 1.000
_diffrn_reflns_point_group_measured_fraction_max 0.994
_diffrn_reflns_theta_full 67.684
_diffrn_reflns_theta_max 76.130
_diffrn_reflns_theta_min 3.790
_diffrn_source 'sealed X-ray tube'
_diffrn_source_type 'SuperNova (Cu) X-ray Source'
_exptl_absorpt_coefficient_mu 3.254
_exptl_absorpt_correction_T_max 1.00000
_exptl_absorpt_correction_T_min 0.77371
_exptl_absorpt_correction_type multi-scan
_exptl_absorpt_process_details
;
CrysAlisPro, Agilent Technologies,
Version 1.171.37.35e (release 07-10-2014 CrysAlis171 .NET)
(compiled Oct  7 2014,17:20:27)
Empirical absorption correction using spherical harmonics,
 implemented in SCALE3 ABSPACK scaling algorithm.
Empirical absorption correction using spherical harmonics,
 implemented in SCALE3 ABSPACK scaling algorithm.
;
_exptl_crystal_colour black
_exptl_crystal_density_diffrn 1.306
_exptl_crystal_description fragment
_exptl_crystal_F_000 878
_exptl_crystal_size_max 0.1631
_exptl_crystal_size_mid 0.1130
_exptl_crystal_size_min 0.0591
_refine_diff_density_max 0.624
_refine_diff_density_min -0.916
_refine_diff_density_rms 0.070
_refine_ls_extinction_method none
_refine_ls_goodness_of_fit_ref 1.046
_refine_ls_hydrogen_treatment constr
_refine_ls_matrix_type full
_refine_ls_number_parameters 546
_refine_ls_number_reflns 8832
_refine_ls_number_restraints 0
_refine_ls_restrained_S_all 1.046
_refine_ls_R_factor_all 0.0498
_refine_ls_R_factor_gt 0.0471
_refine_ls_shift/su_max 0.001
_refine_ls_shift/su_mean 0.000
_refine_ls_structure_factor_coef Fsqd
_refine_ls_weighting_details 'w=1/[\s^2^(Fo^2^)+(0.0879P)^2^+0.2944P] where P=(Fo^2^+2Fc^2^)/3'
_refine_ls_weighting_scheme calc
_refine_ls_wR_factor_gt 0.1214
_refine_ls_wR_factor_ref 0.1251
_reflns_Friedel_coverage 0.000
_reflns_number_gt 8288
_reflns_number_total 8832
_reflns_threshold_expression 'I > 2\s(I)'
_cod_data_source_file c6dt01208f2.cif
_cod_data_source_block Complex3cprime
_cod_depositor_comments 'Adding full bibliography for 7039213--7039221.cif.'
_cod_original_cell_volume 2125.01(11)
_cod_database_code 7039221
_chemical_oxdiff_formula 'C34 H35 Fe N2 O4'
_chemical_oxdiff_usercomment '@ 120 K BRML248'
_shelx_space_group_comment
;
The symmetry employed for this shelxl refinement is uniquely defined
by the following loop, which should always be used as a source of
symmetry information in preference to the above space-group names.
They are only intended as comments.
;
_reflns_odcompleteness_completeness 99.99
_reflns_odcompleteness_iscentric 1
_reflns_odcompleteness_theta 66.97
_olex2_refinement_description
;
1. Fixed Uiso
 At 1.2 times of:
  All C(H) groups
 At 1.5 times of:
  All C(H,H,H) groups
2.a Ternary CH refined with riding coordinates:
 C6(H6)
2.b Aromatic/amide H refined with riding coordinates:
 C3(H3), C13(H13), C14(H14), C15(H15), C16(H16), C19(H19), C20(H20), C21(H21),
 C24(H24), C25(H25), C26(H26), C27(H27), C28(H28), C30(H30), C31(H31), C32(H32),
  C33(H33), C34(H34), C37(H37), C38(H38), C39(H39), C42(H42), C43(H43),
 C44(H44), C45(H45), C46(H46), C48(H48), C49(H49), C50(H50), C51(H51), C52(H52)
2.c Idealised Me refined as rotating group:
 C1(H1A,H1B,H1C), C5(H5A,H5B,H5C), C8(H8A,H8B,H8C), C9(H9A,H9B,H9C), C11(H11A,
 H11B,H11C)
;
_shelx_shelxl_version_number 2014/7
_olex2_submission_special_instructions 'No special instructions were received'

loop_
_space_group_symop_operation_xyz
'x, y, z'
'-x, -y, -z'

loop_
_atom_site_label
_atom_site_type_symbol
_atom_site_fract_x
_atom_site_fract_y
_atom_site_fract_z
_atom_site_U_iso_or_equiv
_atom_site_adp_type
_atom_site_occupancy
_atom_site_site_symmetry_order
_atom_site_calc_flag
_atom_site_refinement_flags_posn
Fe1 Fe 0.69401(2) 0.77075(2) 0.23560(2) 0.02059(9) Uani 1 1 d .
O1 O 0.69966(11) 0.81644(11) 0.11495(8) 0.0267(2) Uani 1 1 d .
O2 O 1.01522(12) 0.36271(12) 0.33528(10) 0.0349(3) Uani 1 1 d .
O3 O 0.84296(13) 0.30381(13) 0.37112(10) 0.0386(3) Uani 1 1 d .
O4 O 0.68269(11) 0.92391(10) 0.26199(7) 0.0235(2) Uani 1 1 d .
O5 O 0.54083(11) 0.74306(10) 0.26727(8) 0.0244(2) Uani 1 1 d .
N1 N 0.85660(13) 0.65216(12) 0.19277(9) 0.0249(3) Uani 1 1 d .
N2 N 0.75064(13) 0.71195(12) 0.35240(9) 0.0243(3) Uani 1 1 d .
C1 C 0.77158(19) 0.89240(19) -0.02572(12) 0.0358(4) Uani 1 1 d .
H1A H 0.6946 0.8946 -0.0364 0.054 Uiso 1 1 calc GR
H1B H 0.8339 0.8673 -0.0764 0.054 Uiso 1 1 calc GR
H1C H 0.7738 0.9676 -0.0124 0.054 Uiso 1 1 calc GR
C2 C 0.79109(17) 0.81011(16) 0.04971(11) 0.0274(3) Uani 1 1 d .
C3 C 0.90135(18) 0.73576(17) 0.04756(12) 0.0312(4) Uani 1 1 d .
H3 H 0.9608 0.7357 -0.0035 0.037 Uiso 1 1 calc R
C4 C 0.93240(17) 0.65931(16) 0.11607(12) 0.0284(3) Uani 1 1 d .
C5 C 1.06193(18) 0.58966(18) 0.09569(13) 0.0367(4) Uani 1 1 d .
H5A H 1.1045 0.6105 0.1333 0.055 Uiso 1 1 calc GR
H5B H 1.1001 0.6050 0.0364 0.055 Uiso 1 1 calc GR
H5C H 1.0631 0.5095 0.1045 0.055 Uiso 1 1 calc GR
C6 C 0.89855(16) 0.57013(15) 0.25970(11) 0.0252(3) Uani 1 1 d .
H6 H 0.9868 0.5510 0.2454 0.030 Uiso 1 1 calc R
C7 C 0.85382(16) 0.45607(15) 0.26540(11) 0.0264(3) Uani 1 1 d .
C8 C 0.71624(17) 0.47919(16) 0.29159(13) 0.0308(4) Uani 1 1 d .
H8A H 0.6873 0.5120 0.3477 0.046 Uiso 1 1 calc GR
H8B H 0.6920 0.4085 0.2937 0.046 Uiso 1 1 calc GR
H8C H 0.6831 0.5316 0.2498 0.046 Uiso 1 1 calc GR
C9 C 0.8987(2) 0.39602(17) 0.17824(13) 0.0370(4) Uani 1 1 d .
H9A H 0.8695 0.4466 0.1340 0.056 Uiso 1 1 calc GR
H9B H 0.8695 0.3275 0.1835 0.056 Uiso 1 1 calc GR
H9C H 0.9852 0.3764 0.1629 0.056 Uiso 1 1 calc GR
C10 C 0.91344(16) 0.37150(15) 0.32844(12) 0.0274(3) Uani 1 1 d .
C11 C 0.8954(2) 0.2133(2) 0.42624(17) 0.0482(6) Uani 1 1 d .
H11A H 0.9666 0.1655 0.3922 0.072 Uiso 1 1 calc GR
H11B H 0.8383 0.1680 0.4522 0.072 Uiso 1 1 calc GR
H11C H 0.9161 0.2463 0.4710 0.072 Uiso 1 1 calc GR
C12 C 0.85254(16) 0.62962(14) 0.34533(11) 0.0252(3) Uani 1 1 d .
C13 C 0.91095(17) 0.60200(16) 0.41308(12) 0.0299(4) Uani 1 1 d .
H13 H 0.9825 0.5459 0.4069 0.036 Uiso 1 1 calc R
C14 C 0.86049(19) 0.65963(17) 0.48997(12) 0.0326(4) Uani 1 1 d .
H14 H 0.8981 0.6429 0.5358 0.039 Uiso 1 1 calc R
C15 C 0.75356(18) 0.74222(16) 0.49741(12) 0.0305(4) Uani 1 1 d .
H15 H 0.7171 0.7802 0.5488 0.037 Uiso 1 1 calc R
C16 C 0.70165(17) 0.76740(15) 0.42677(11) 0.0267(3) Uani 1 1 d .
H16 H 0.6310 0.8243 0.4311 0.032 Uiso 1 1 calc R
C17 C 0.71575(16) 1.00735(14) 0.20639(11) 0.0243(3) Uani 1 1 d .
C18 C 0.83887(17) 1.01113(15) 0.17789(12) 0.0277(3) Uani 1 1 d .
C19 C 0.87266(18) 1.09466(17) 0.11588(13) 0.0341(4) Uani 1 1 d .
H19 H 0.9538 1.0946 0.0955 0.041 Uiso 1 1 calc R
C20 C 0.7875(2) 1.17768(18) 0.08412(14) 0.0381(4) Uani 1 1 d .
H20 H 0.8112 1.2320 0.0421 0.046 Uiso 1 1 calc R
C21 C 0.66629(19) 1.17858(16) 0.11586(14) 0.0341(4) Uani 1 1 d .
H21 H 0.6089 1.2362 0.0966 0.041 Uiso 1 1 calc R
C22 C 0.62860(17) 1.09480(15) 0.17615(12) 0.0271(3) Uani 1 1 d .
C23 C 0.93418(17) 0.93152(15) 0.21443(13) 0.0298(4) Uani 1 1 d .
C24 C 0.92022(19) 0.91527(18) 0.30403(14) 0.0359(4) Uani 1 1 d .
H24 H 0.8478 0.9490 0.3412 0.043 Uiso 1 1 calc R
C25 C 1.0139(2) 0.8491(2) 0.33795(17) 0.0474(6) Uani 1 1 d .
H25 H 1.0038 0.8397 0.3977 0.057 Uiso 1 1 calc R
C26 C 1.1221(2) 0.7969(2) 0.2837(2) 0.0514(6) Uani 1 1 d .
H26 H 1.1843 0.7525 0.3069 0.062 Uiso 1 1 calc R
C27 C 1.1367(2) 0.8115(2) 0.1947(2) 0.0491(6) Uani 1 1 d .
H27 H 1.2088 0.7763 0.1579 0.059 Uiso 1 1 calc R
C28 C 1.04352(19) 0.87885(18) 0.15999(15) 0.0380(4) Uani 1 1 d .
H28 H 1.0543 0.8888 0.1002 0.046 Uiso 1 1 calc R
C29 C 0.49673(16) 1.10105(15) 0.20633(11) 0.0271(3) Uani 1 1 d .
C30 C 0.4189(2) 1.20418(18) 0.23723(14) 0.0366(4) Uani 1 1 d .
H30 H 0.4504 1.2663 0.2413 0.044 Uiso 1 1 calc R
C31 C 0.2955(2) 1.2152(2) 0.26182(14) 0.0424(5) Uani 1 1 d .
H31 H 0.2448 1.2844 0.2823 0.051 Uiso 1 1 calc R
C32 C 0.24712(18) 1.1229(2) 0.25586(13) 0.0412(5) Uani 1 1 d .
H32 H 0.1643 1.1299 0.2725 0.049 Uiso 1 1 calc R
C33 C 0.32396(19) 1.02035(19) 0.22475(14) 0.0375(4) Uani 1 1 d .
H33 H 0.2922 0.9584 0.2207 0.045 Uiso 1 1 calc R
C34 C 0.44788(17) 1.00936(16) 0.19959(12) 0.0299(4) Uani 1 1 d .
H34 H 0.4983 0.9406 0.1782 0.036 Uiso 1 1 calc R
C35 C 0.46740(15) 0.67181(14) 0.29152(11) 0.0228(3) Uani 1 1 d .
C36 C 0.40615(16) 0.66165(14) 0.37958(11) 0.0248(3) Uani 1 1 d .
C37 C 0.33691(17) 0.58049(16) 0.40537(12) 0.0294(4) Uani 1 1 d .
H37 H 0.2990 0.5727 0.4636 0.035 Uiso 1 1 calc R
C38 C 0.32333(19) 0.51081(17) 0.34582(13) 0.0332(4) Uani 1 1 d .
H38 H 0.2772 0.4567 0.3638 0.040 Uiso 1 1 calc R
C39 C 0.38009(18) 0.52371(16) 0.25902(12) 0.0303(4) Uani 1 1 d .
H39 H 0.3699 0.4787 0.2187 0.036 Uiso 1 1 calc R
C40 C 0.45182(16) 0.60228(15) 0.23068(11) 0.0256(3) Uani 1 1 d .
C41 C 0.41280(15) 0.73766(15) 0.44497(11) 0.0256(3) Uani 1 1 d .
C42 C 0.38843(16) 0.85689(16) 0.42974(12) 0.0289(3) Uani 1 1 d .
H42 H 0.3739 0.8882 0.3767 0.035 Uiso 1 1 calc R
C43 C 0.38597(18) 0.92850(17) 0.49359(14) 0.0354(4) Uani 1 1 d .
H43 H 0.3691 1.0075 0.4832 0.042 Uiso 1 1 calc R
C44 C 0.4086(2) 0.8827(2) 0.57325(13) 0.0395(5) Uani 1 1 d .
H44 H 0.4068 0.9309 0.6159 0.047 Uiso 1 1 calc R
C45 C 0.4339(2) 0.7651(2) 0.58820(12) 0.0376(4) Uani 1 1 d .
H45 H 0.4495 0.7341 0.6410 0.045 Uiso 1 1 calc R
C46 C 0.43606(18) 0.69307(17) 0.52475(12) 0.0310(4) Uani 1 1 d .
H46 H 0.4532 0.6141 0.5356 0.037 Uiso 1 1 calc R
C47 C 0.51434(16) 0.60832(16) 0.13741(11) 0.0272(3) Uani 1 1 d .
C48 C 0.50392(19) 0.71166(18) 0.08885(13) 0.0337(4) Uani 1 1 d .
H48 H 0.4580 0.7794 0.1150 0.040 Uiso 1 1 calc R
C49 C 0.5622(2) 0.7135(2) 0.00130(14) 0.0444(5) Uani 1 1 d .
H49 H 0.5552 0.7826 -0.0308 0.053 Uiso 1 1 calc R
C50 C 0.6307(2) 0.6130(3) -0.03840(14) 0.0478(6) Uani 1 1 d .
H50 H 0.6705 0.6150 -0.0967 0.057 Uiso 1 1 calc R
C51 C 0.63976(19) 0.5100(2) 0.00891(14) 0.0443(5) Uani 1 1 d .
H51 H 0.6840 0.4423 -0.0179 0.053 Uiso 1 1 calc R
C52 C 0.58276(18) 0.50748(19) 0.09642(13) 0.0348(4) Uani 1 1 d .
H52 H 0.5901 0.4381 0.1281 0.042 Uiso 1 1 calc R

loop_
_atom_site_aniso_label
_atom_site_aniso_U_11
_atom_site_aniso_U_22
_atom_site_aniso_U_33
_atom_site_aniso_U_23
_atom_site_aniso_U_13
_atom_site_aniso_U_12
Fe1 0.02247(14) 0.02289(14) 0.01734(14) 0.00135(9) -0.00629(9) -0.00625(10)
O1 0.0288(6) 0.0329(6) 0.0191(5) 0.0018(4) -0.0076(5) -0.0079(5)
O2 0.0290(7) 0.0326(7) 0.0435(8) 0.0054(6) -0.0142(6) -0.0049(5)
O3 0.0325(7) 0.0383(7) 0.0443(8) 0.0165(6) -0.0133(6) -0.0096(6)
O4 0.0270(6) 0.0242(5) 0.0218(5) 0.0025(4) -0.0090(4) -0.0083(5)
O5 0.0253(6) 0.0275(6) 0.0226(5) 0.0007(4) -0.0069(4) -0.0097(5)
N1 0.0269(7) 0.0263(7) 0.0224(7) 0.0016(5) -0.0074(5) -0.0073(5)
N2 0.0270(7) 0.0247(7) 0.0230(7) 0.0031(5) -0.0080(5) -0.0085(5)
C1 0.0383(10) 0.0472(11) 0.0242(9) 0.0095(8) -0.0102(7) -0.0154(8)
C2 0.0339(9) 0.0338(9) 0.0180(7) 0.0013(6) -0.0075(6) -0.0138(7)
C3 0.0329(9) 0.0373(9) 0.0225(8) 0.0015(7) -0.0032(7) -0.0114(7)
C4 0.0290(9) 0.0297(8) 0.0261(8) -0.0014(6) -0.0048(7) -0.0081(7)
C5 0.0283(9) 0.0419(10) 0.0333(10) 0.0021(8) 0.0002(7) -0.0050(8)
C6 0.0250(8) 0.0270(8) 0.0237(8) 0.0015(6) -0.0079(6) -0.0051(6)
C7 0.0274(8) 0.0260(8) 0.0260(8) 0.0000(6) -0.0083(6) -0.0050(6)
C8 0.0278(9) 0.0283(8) 0.0397(10) 0.0043(7) -0.0155(7) -0.0073(7)
C9 0.0510(12) 0.0310(9) 0.0305(9) -0.0031(7) -0.0114(8) -0.0098(8)
C10 0.0271(8) 0.0259(8) 0.0274(8) 0.0002(6) -0.0066(6) -0.0035(6)
C11 0.0396(11) 0.0462(12) 0.0540(13) 0.0246(10) -0.0148(10) -0.0079(9)
C12 0.0274(8) 0.0248(7) 0.0255(8) 0.0028(6) -0.0086(6) -0.0091(6)
C13 0.0316(9) 0.0300(8) 0.0310(9) 0.0035(7) -0.0146(7) -0.0068(7)
C14 0.0420(10) 0.0351(9) 0.0275(9) 0.0061(7) -0.0185(8) -0.0137(8)
C15 0.0413(10) 0.0321(9) 0.0218(8) 0.0006(6) -0.0113(7) -0.0121(8)
C16 0.0304(9) 0.0279(8) 0.0223(8) 0.0011(6) -0.0075(6) -0.0072(7)
C17 0.0308(9) 0.0224(7) 0.0236(8) 0.0007(6) -0.0103(6) -0.0102(6)
C18 0.0296(9) 0.0286(8) 0.0285(8) 0.0020(6) -0.0113(7) -0.0098(7)
C19 0.0324(9) 0.0371(9) 0.0379(10) 0.0074(8) -0.0128(8) -0.0164(8)
C20 0.0426(11) 0.0364(10) 0.0420(11) 0.0155(8) -0.0174(9) -0.0202(9)
C21 0.0383(10) 0.0284(8) 0.0412(10) 0.0093(7) -0.0204(8) -0.0110(7)
C22 0.0307(9) 0.0256(8) 0.0298(8) 0.0017(6) -0.0129(7) -0.0104(7)
C23 0.0287(9) 0.0270(8) 0.0387(10) 0.0041(7) -0.0143(7) -0.0115(7)
C24 0.0340(10) 0.0403(10) 0.0395(10) 0.0096(8) -0.0173(8) -0.0156(8)
C25 0.0481(13) 0.0520(13) 0.0543(13) 0.0234(11) -0.0321(11) -0.0240(11)
C26 0.0364(11) 0.0400(11) 0.0873(19) 0.0198(11) -0.0363(12) -0.0131(9)
C27 0.0282(10) 0.0398(11) 0.0819(18) -0.0038(11) -0.0177(11) -0.0077(8)
C28 0.0310(10) 0.0376(10) 0.0480(12) -0.0026(8) -0.0113(8) -0.0103(8)
C29 0.0291(9) 0.0293(8) 0.0248(8) 0.0034(6) -0.0122(7) -0.0059(7)
C30 0.0408(11) 0.0342(9) 0.0377(10) -0.0068(8) -0.0187(8) -0.0027(8)
C31 0.0365(11) 0.0527(12) 0.0348(11) -0.0120(9) -0.0137(8) 0.0047(9)
C32 0.0257(9) 0.0642(14) 0.0308(10) 0.0024(9) -0.0076(7) -0.0058(9)
C33 0.0337(10) 0.0457(11) 0.0379(10) 0.0102(8) -0.0158(8) -0.0154(8)
C34 0.0297(9) 0.0289(8) 0.0328(9) 0.0038(7) -0.0128(7) -0.0068(7)
C35 0.0235(8) 0.0225(7) 0.0235(8) 0.0009(6) -0.0086(6) -0.0050(6)
C36 0.0276(8) 0.0244(7) 0.0235(8) -0.0003(6) -0.0083(6) -0.0063(6)
C37 0.0336(9) 0.0321(9) 0.0247(8) 0.0026(7) -0.0071(7) -0.0126(7)
C38 0.0411(10) 0.0317(9) 0.0325(9) 0.0021(7) -0.0087(8) -0.0200(8)
C39 0.0363(9) 0.0290(8) 0.0296(9) -0.0027(7) -0.0117(7) -0.0103(7)
C40 0.0283(8) 0.0265(8) 0.0240(8) -0.0004(6) -0.0105(6) -0.0061(6)
C41 0.0254(8) 0.0298(8) 0.0228(8) -0.0014(6) -0.0043(6) -0.0100(6)
C42 0.0297(9) 0.0292(8) 0.0283(8) -0.0012(7) -0.0064(7) -0.0082(7)
C43 0.0364(10) 0.0319(9) 0.0372(10) -0.0092(8) -0.0030(8) -0.0098(8)
C44 0.0431(11) 0.0502(12) 0.0293(9) -0.0133(8) -0.0013(8) -0.0214(9)
C45 0.0443(11) 0.0521(12) 0.0223(8) -0.0014(8) -0.0070(8) -0.0226(9)
C46 0.0360(9) 0.0365(9) 0.0239(8) 0.0009(7) -0.0076(7) -0.0150(8)
C47 0.0268(8) 0.0351(9) 0.0238(8) -0.0018(7) -0.0104(6) -0.0099(7)
C48 0.0415(10) 0.0403(10) 0.0281(9) 0.0020(7) -0.0168(8) -0.0183(8)
C49 0.0570(13) 0.0646(14) 0.0280(10) 0.0102(9) -0.0216(9) -0.0370(12)
C50 0.0415(11) 0.0860(18) 0.0251(9) -0.0081(10) -0.0059(8) -0.0316(12)
C51 0.0303(10) 0.0699(15) 0.0346(11) -0.0187(10) -0.0077(8) -0.0085(10)
C52 0.0306(9) 0.0426(10) 0.0324(10) -0.0076(8) -0.0114(7) -0.0043(8)

loop_
_atom_type_symbol
_atom_type_description
_atom_type_scat_dispersion_real
_atom_type_scat_dispersion_imag
_atom_type_scat_source
C C 0.0181 0.0091 'International Tables Vol C Tables 4.2.6.8 and 6.1.1.4'
H H 0.0000 0.0000 'International Tables Vol C Tables 4.2.6.8 and 6.1.1.4'
Fe Fe -1.1336 3.1974 'International Tables Vol C Tables 4.2.6.8 and 6.1.1.4'
N N 0.0311 0.0180 'International Tables Vol C Tables 4.2.6.8 and 6.1.1.4'
O O 0.0492 0.0322 'International Tables Vol C Tables 4.2.6.8 and 6.1.1.4'

loop_
_exptl_crystal_face_index_h
_exptl_crystal_face_index_k
_exptl_crystal_face_index_l
_exptl_crystal_face_perp_dist
_exptl_oxdiff_crystal_face_indexfrac_h
_exptl_oxdiff_crystal_face_indexfrac_k
_exptl_oxdiff_crystal_face_indexfrac_l
_exptl_oxdiff_crystal_face_x
_exptl_oxdiff_crystal_face_y
_exptl_oxdiff_crystal_face_z
5 -1 5 0.0295 5.0000 -1.0000 4.9999 -0.7304 -0.1622 0.2675
-5 1 -5 0.0295 -5.0000 1.0000 -4.9999 0.7304 0.1622 -0.2675
0 0 -1 0.0464 0.0000 -0.0000 -1.0000 0.0669 0.0238 0.0703
-3 5 5 0.0448 -3.0000 5.0001 5.0001 -0.0422 0.4485 -0.9263
2 5 -1 0.0689 2.0000 5.0000 -1.0000 -0.0241 0.6712 0.0680
4 1 -5 0.0518 4.0000 0.9999 -5.0000 0.0403 0.3060 0.7632
3 -5 -4 0.0660 3.0000 -5.0001 -4.0001 -0.0247 -0.4723 0.8560
-3 -5 2 0.0820 -3.0000 -5.0000 2.0000 0.0339 -0.7110 -0.2528
-1 -5 -1 0.0814 -1.0000 -5.0000 -1.0000 0.0813 -0.6077 0.1871
-4 2 5 0.0443 -4.0000 2.0001 5.0001 -0.0029 0.0633 -0.9020
-5 -4 -4 0.0677 -5.0000 -4.0000 -4.0000 0.6012 -0.4771 -0.1065
-1 -3 -5 0.0591 -1.0000 -3.0000 -5.0000 0.3738 -0.2662 0.3756
1 3 5 0.0636 1.0000 3.0000 5.0000 -0.3738 0.2662 -0.3756
2 -4 5 0.0575 2.0000 -4.0000 4.9999 -0.5378 -0.5795 0.0627
-1 -1 5 0.0580 -1.0000 -1.0000 5.0000 -0.2703 -0.2581 -0.4196

loop_
_geom_angle_atom_site_label_1
_geom_angle_atom_site_label_2
_geom_angle_atom_site_label_3
_geom_angle
O1 Fe1 N1 87.39(6)
O1 Fe1 N2 160.97(6)
O4 Fe1 O1 90.78(5)
O4 Fe1 N1 123.84(5)
O4 Fe1 N2 89.40(5)
O5 Fe1 O1 98.74(5)
O5 Fe1 O4 108.51(5)
O5 Fe1 N1 127.24(6)
O5 Fe1 N2 99.23(5)
N1 Fe1 N2 76.77(6)
C2 O1 Fe1 129.67(12)
C10 O3 C11 116.26(16)
C17 O4 Fe1 126.95(11)
C35 O5 Fe1 151.21(11)
C4 N1 Fe1 124.46(12)
C4 N1 C6 118.67(15)
C6 N1 Fe1 115.65(11)
C12 N2 Fe1 116.82(11)
C12 N2 C16 119.71(15)
C16 N2 Fe1 122.33(12)
H1A C1 H1B 109.5
H1A C1 H1C 109.5
H1B C1 H1C 109.5
C2 C1 H1A 109.5
C2 C1 H1B 109.5
C2 C1 H1C 109.5
O1 C2 C1 115.55(17)
O1 C2 C3 123.62(16)
C3 C2 C1 120.82(17)
C2 C3 H3 117.0
C2 C3 C4 125.93(17)
C4 C3 H3 117.0
N1 C4 C3 123.15(17)
N1 C4 C5 122.64(17)
C3 C4 C5 114.16(16)
C4 C5 H5A 109.5
C4 C5 H5B 109.5
C4 C5 H5C 109.5
H5A C5 H5B 109.5
H5A C5 H5C 109.5
H5B C5 H5C 109.5
N1 C6 H6 108.8
N1 C6 C7 111.87(13)
N1 C6 C12 107.44(14)
C7 C6 H6 108.8
C12 C6 H6 108.8
C12 C6 C7 111.06(14)
C8 C7 C6 111.53(14)
C8 C7 C9 108.57(15)
C9 C7 C6 111.37(15)
C10 C7 C6 108.01(14)
C10 C7 C8 112.56(15)
C10 C7 C9 104.61(14)
C7 C8 H8A 109.5
C7 C8 H8B 109.5
C7 C8 H8C 109.5
H8A C8 H8B 109.5
H8A C8 H8C 109.5
H8B C8 H8C 109.5
C7 C9 H9A 109.5
C7 C9 H9B 109.5
C7 C9 H9C 109.5
H9A C9 H9B 109.5
H9A C9 H9C 109.5
H9B C9 H9C 109.5
O2 C10 O3 123.77(17)
O2 C10 C7 124.24(17)
O3 C10 C7 111.87(15)
O3 C11 H11A 109.5
O3 C11 H11B 109.5
O3 C11 H11C 109.5
H11A C11 H11B 109.5
H11A C11 H11C 109.5
H11B C11 H11C 109.5
N2 C12 C6 115.58(15)
N2 C12 C13 121.34(16)
C13 C12 C6 123.08(16)
C12 C13 H13 120.5
C14 C13 C12 118.94(17)
C14 C13 H13 120.5
C13 C14 H14 120.4
C15 C14 C13 119.22(16)
C15 C14 H14 120.4
C14 C15 H15 120.6
C14 C15 C16 118.86(17)
C16 C15 H15 120.6
N2 C16 C15 121.88(17)
N2 C16 H16 119.1
C15 C16 H16 119.1
O4 C17 C18 120.50(15)
O4 C17 C22 120.81(16)
C22 C17 C18 118.67(15)
C17 C18 C23 122.14(16)
C19 C18 C17 119.77(17)
C19 C18 C23 118.04(17)
C18 C19 H19 119.4
C20 C19 C18 121.25(18)
C20 C19 H19 119.4
C19 C20 H20 120.4
C19 C20 C21 119.11(18)
C21 C20 H20 120.4
C20 C21 H21 119.2
C20 C21 C22 121.55(18)
C22 C21 H21 119.2
C17 C22 C29 122.29(16)
C21 C22 C17 119.45(17)
C21 C22 C29 118.26(16)
C24 C23 C18 120.60(18)
C24 C23 C28 118.64(19)
C28 C23 C18 120.55(18)
C23 C24 H24 119.8
C25 C24 C23 120.4(2)
C25 C24 H24 119.8
C24 C25 H25 119.6
C26 C25 C24 120.8(2)
C26 C25 H25 119.6
C25 C26 H26 120.3
C27 C26 C25 119.4(2)
C27 C26 H26 120.3
C26 C27 H27 119.9
C26 C27 C28 120.3(2)
C28 C27 H27 119.9
C23 C28 H28 119.7
C27 C28 C23 120.5(2)
C27 C28 H28 119.7
C30 C29 C22 119.12(17)
C34 C29 C22 121.97(17)
C34 C29 C30 118.79(18)
C29 C30 H30 119.5
C31 C30 C29 120.9(2)
C31 C30 H30 119.5
C30 C31 H31 120.0
C30 C31 C32 120.1(2)
C32 C31 H31 120.0
C31 C32 H32 120.4
C33 C32 C31 119.27(19)
C33 C32 H32 120.4
C32 C33 H33 119.7
C32 C33 C34 120.7(2)
C34 C33 H33 119.7
C29 C34 H34 119.9
C33 C34 C29 120.23(19)
C33 C34 H34 119.9
O5 C35 C36 120.29(15)
O5 C35 C40 120.99(15)
C36 C35 C40 118.69(15)
C35 C36 C41 120.93(15)
C37 C36 C35 119.80(16)
C37 C36 C41 119.26(16)
C36 C37 H37 119.3
C38 C37 C36 121.43(17)
C38 C37 H37 119.3
C37 C38 H38 120.7
C39 C38 C37 118.63(17)
C39 C38 H38 120.7
C38 C39 H39 119.1
C38 C39 C40 121.80(16)
C40 C39 H39 119.1
C35 C40 C47 121.28(16)
C39 C40 C35 119.57(16)
C39 C40 C47 119.11(16)
C42 C41 C36 120.29(16)
C46 C41 C36 121.01(16)
C46 C41 C42 118.58(16)
C41 C42 H42 119.9
C43 C42 C41 120.24(18)
C43 C42 H42 119.9
C42 C43 H43 119.7
C42 C43 C44 120.53(19)
C44 C43 H43 119.7
C43 C44 H44 120.3
C45 C44 C43 119.39(18)
C45 C44 H44 120.3
C44 C45 H45 119.8
C44 C45 C46 120.37(19)
C46 C45 H45 119.8
C41 C46 H46 119.6
C45 C46 C41 120.87(18)
C45 C46 H46 119.6
C48 C47 C40 121.73(17)
C48 C47 C52 118.92(18)
C52 C47 C40 119.33(17)
C47 C48 H48 120.0
C49 C48 C47 120.0(2)
C49 C48 H48 120.0
C48 C49 H49 119.7
C50 C49 C48 120.5(2)
C50 C49 H49 119.7
C49 C50 H50 120.1
C51 C50 C49 119.8(2)
C51 C50 H50 120.1
C50 C51 H51 120.0
C50 C51 C52 120.0(2)
C52 C51 H51 120.0
C47 C52 H52 119.7
C51 C52 C47 120.7(2)
C51 C52 H52 119.7

loop_
_geom_bond_atom_site_label_1
_geom_bond_atom_site_label_2
_geom_bond_distance
Fe1 O1 1.9376(12)
Fe1 O4 1.8995(12)
Fe1 O5 1.8554(12)
Fe1 N1 2.0856(15)
Fe1 N2 2.1341(14)
O1 C2 1.288(2)
O2 C10 1.212(2)
O3 C10 1.328(2)
O3 C11 1.447(2)
O4 C17 1.339(2)
O5 C35 1.333(2)
N1 C4 1.329(2)
N1 C6 1.475(2)
N2 C12 1.342(2)
N2 C16 1.344(2)
C1 H1A 0.9600
C1 H1B 0.9600
C1 H1C 0.9600
C1 C2 1.508(2)
C2 C3 1.378(3)
C3 H3 0.9300
C3 C4 1.418(3)
C4 C5 1.519(3)
C5 H5A 0.9600
C5 H5B 0.9600
C5 H5C 0.9600
C6 H6 0.9800
C6 C7 1.579(2)
C6 C12 1.516(2)
C7 C8 1.531(2)
C7 C9 1.541(3)
C7 C10 1.530(2)
C8 H8A 0.9600
C8 H8B 0.9600
C8 H8C 0.9600
C9 H9A 0.9600
C9 H9B 0.9600
C9 H9C 0.9600
C11 H11A 0.9600
C11 H11B 0.9600
C11 H11C 0.9600
C12 C13 1.395(2)
C13 H13 0.9300
C13 C14 1.391(3)
C14 H14 0.9300
C14 C15 1.385(3)
C15 H15 0.9300
C15 C16 1.388(2)
C16 H16 0.9300
C17 C18 1.420(3)
C17 C22 1.418(2)
C18 C19 1.398(3)
C18 C23 1.486(2)
C19 H19 0.9300
C19 C20 1.387(3)
C20 H20 0.9300
C20 C21 1.389(3)
C21 H21 0.9300
C21 C22 1.399(3)
C22 C29 1.493(3)
C23 C24 1.396(3)
C23 C28 1.398(3)
C24 H24 0.9300
C24 C25 1.388(3)
C25 H25 0.9300
C25 C26 1.386(4)
C26 H26 0.9300
C26 C27 1.385(4)
C27 H27 0.9300
C27 C28 1.396(3)
C28 H28 0.9300
C29 C30 1.398(3)
C29 C34 1.393(3)
C30 H30 0.9300
C30 C31 1.385(3)
C31 H31 0.9300
C31 C32 1.393(4)
C32 H32 0.9300
C32 C33 1.390(3)
C33 H33 0.9300
C33 C34 1.391(3)
C34 H34 0.9300
C35 C36 1.416(2)
C35 C40 1.418(2)
C36 C37 1.394(2)
C36 C41 1.484(2)
C37 H37 0.9300
C37 C38 1.393(3)
C38 H38 0.9300
C38 C39 1.389(3)
C39 H39 0.9300
C39 C40 1.393(3)
C40 C47 1.487(2)
C41 C42 1.402(3)
C41 C46 1.397(3)
C42 H42 0.9300
C42 C43 1.390(3)
C43 H43 0.9300
C43 C44 1.396(3)
C44 H44 0.9300
C44 C45 1.383(3)
C45 H45 0.9300
C45 C46 1.390(3)
C46 H46 0.9300
C47 C48 1.395(3)
C47 C52 1.399(3)
C48 H48 0.9300
C48 C49 1.392(3)
C49 H49 0.9300
C49 C50 1.387(4)
C50 H50 0.9300
C50 C51 1.382(4)
C51 H51 0.9300
C51 C52 1.388(3)
C52 H52 0.9300

loop_
_geom_torsion_atom_site_label_1
_geom_torsion_atom_site_label_2
_geom_torsion_atom_site_label_3
_geom_torsion_atom_site_label_4
_geom_torsion
Fe1 O1 C2 C1 -156.69(13)
Fe1 O1 C2 C3 22.0(3)
Fe1 O4 C17 C18 -78.68(18)
Fe1 O4 C17 C22 102.56(17)
Fe1 O5 C35 C36 101.7(2)
Fe1 O5 C35 C40 -76.3(3)
Fe1 N1 C4 C3 -12.8(3)
Fe1 N1 C4 C5 164.47(14)
Fe1 N1 C6 C7 92.16(14)
Fe1 N1 C6 C12 -29.98(16)
Fe1 N2 C12 C6 -13.50(18)
Fe1 N2 C12 C13 166.43(13)
Fe1 N2 C16 C15 -167.34(13)
O1 Fe1 O4 C17 -21.38(14)
O1 Fe1 O5 C35 111.4(2)
O1 C2 C3 C4 -2.4(3)
O4 Fe1 O5 C35 -154.8(2)
O4 C17 C18 C19 176.14(16)
O4 C17 C18 C23 -6.4(3)
O4 C17 C22 C21 -177.86(16)
O4 C17 C22 C29 2.1(3)
O5 Fe1 O4 C17 -120.87(13)
O5 C35 C36 C37 -175.04(16)
O5 C35 C36 C41 6.0(2)
O5 C35 C40 C39 176.15(16)
O5 C35 C40 C47 -1.5(2)
N1 Fe1 O4 C17 66.01(15)
N1 Fe1 O5 C35 18.0(2)
N1 C6 C7 C8 -62.31(19)
N1 C6 C7 C9 59.16(19)
N1 C6 C7 C10 173.49(14)
N1 C6 C12 N2 27.6(2)
N1 C6 C12 C13 -152.33(16)
N2 Fe1 O4 C17 139.60(14)
N2 Fe1 O5 C35 -62.4(2)
N2 C12 C13 C14 1.4(3)
C1 C2 C3 C4 176.26(18)
C2 C3 C4 N1 -1.1(3)
C2 C3 C4 C5 -178.58(18)
C4 N1 C6 C7 -99.88(18)
C4 N1 C6 C12 137.99(16)
C6 N1 C4 C3 -179.59(16)
C6 N1 C4 C5 -2.4(3)
C6 C7 C10 O2 -36.1(2)
C6 C7 C10 O3 147.77(16)
C6 C12 C13 C14 -178.63(16)
C7 C6 C12 N2 -95.04(17)
C7 C6 C12 C13 85.0(2)
C8 C7 C10 O2 -159.68(18)
C8 C7 C10 O3 24.2(2)
C9 C7 C10 O2 82.6(2)
C9 C7 C10 O3 -93.50(18)
C11 O3 C10 O2 -1.9(3)
C11 O3 C10 C7 174.21(18)
C12 N2 C16 C15 0.1(3)
C12 C6 C7 C8 57.73(18)
C12 C6 C7 C9 179.19(15)
C12 C6 C7 C10 -66.47(18)
C12 C13 C14 C15 0.4(3)
C13 C14 C15 C16 -1.8(3)
C14 C15 C16 N2 1.7(3)
C16 N2 C12 C6 178.40(15)
C16 N2 C12 C13 -1.7(2)
C17 C18 C19 C20 2.9(3)
C17 C18 C23 C24 -49.1(2)
C17 C18 C23 C28 136.21(19)
C17 C22 C29 C30 128.75(19)
C17 C22 C29 C34 -55.4(2)
C18 C17 C22 C21 3.4(3)
C18 C17 C22 C29 -176.72(16)
C18 C19 C20 C21 1.1(3)
C18 C23 C24 C25 -174.09(18)
C18 C23 C28 C27 174.77(18)
C19 C18 C23 C24 128.4(2)
C19 C18 C23 C28 -46.3(3)
C19 C20 C21 C22 -2.9(3)
C20 C21 C22 C17 0.6(3)
C20 C21 C22 C29 -179.32(19)
C21 C22 C29 C30 -51.3(2)
C21 C22 C29 C34 124.6(2)
C22 C17 C18 C19 -5.1(3)
C22 C17 C18 C23 172.41(16)
C22 C29 C30 C31 176.80(18)
C22 C29 C34 C33 -177.02(17)
C23 C18 C19 C20 -174.70(19)
C23 C24 C25 C26 -0.8(3)
C24 C23 C28 C27 0.0(3)
C24 C25 C26 C27 0.2(3)
C25 C26 C27 C28 0.5(3)
C26 C27 C28 C23 -0.6(3)
C28 C23 C24 C25 0.7(3)
C29 C30 C31 C32 -0.1(3)
C30 C29 C34 C33 -1.1(3)
C30 C31 C32 C33 -0.3(3)
C31 C32 C33 C34 -0.1(3)
C32 C33 C34 C29 0.8(3)
C34 C29 C30 C31 0.8(3)
C35 C36 C37 C38 -2.0(3)
C35 C36 C41 C42 50.8(2)
C35 C36 C41 C46 -133.10(18)
C35 C40 C47 C48 -54.7(2)
C35 C40 C47 C52 127.12(18)
C36 C35 C40 C39 -1.9(2)
C36 C35 C40 C47 -179.55(15)
C36 C37 C38 C39 -0.3(3)
C36 C41 C42 C43 175.25(17)
C36 C41 C46 C45 -175.44(17)
C37 C36 C41 C42 -128.14(19)
C37 C36 C41 C46 47.9(3)
C37 C38 C39 C40 1.4(3)
C38 C39 C40 C35 -0.3(3)
C38 C39 C40 C47 177.38(18)
C39 C40 C47 C48 127.63(19)
C39 C40 C47 C52 -50.6(2)
C40 C35 C36 C37 3.0(2)
C40 C35 C36 C41 -175.95(16)
C40 C47 C48 C49 -178.91(17)
C40 C47 C52 C51 178.42(17)
C41 C36 C37 C38 177.02(18)
C41 C42 C43 C44 0.5(3)
C42 C41 C46 C45 0.7(3)
C42 C43 C44 C45 0.1(3)
C43 C44 C45 C46 -0.3(3)
C44 C45 C46 C41 -0.1(3)
C46 C41 C42 C43 -0.9(3)
C47 C48 C49 C50 0.1(3)
C48 C47 C52 C51 0.2(3)
C48 C49 C50 C51 1.0(3)
C49 C50 C51 C52 -1.5(3)
C50 C51 C52 C47 0.9(3)
C52 C47 C48 C49 -0.7(3)
